data_1508171
loop_
_publ_author_name
'Montavon, Timothy J.'
'Li, Jing'
'Cabrera-Pardo, Jaime R'
'Mrksich, Milan'
'Kozmin, Sergey A.'

_publ_section_title
;
 Three-component reaction discovery enabled by mass spectrometry of
 self-assembled monolayers.
;
_journal_issue 1
_journal_name_full 'Nature chemistry'
_journal_page_first 45
_journal_page_last 51
_journal_paper_doi 10.1038/nchem.1212
_journal_volume 4
_journal_year 2012
_chemical_formula_sum 'C22 H26 F3 N O3'
_chemical_formula_weight 409.44
_chemical_name_systematic
; 
 ? 
;
_space_group_IT_number 2
_symmetry_space_group_name_Hall '-P 1'
_symmetry_space_group_name_H-M 'P -1'
_atom_sites_solution_hydrogens geom
_atom_sites_solution_primary direct
_atom_sites_solution_secondary difmap
_audit_creation_method SHELXL-97
_cell_angle_alpha 63.547(4)
_cell_angle_beta 65.449(4)
_cell_angle_gamma 66.927(4)
_cell_formula_units_Z 2
_cell_length_a 10.305(2)
_cell_length_b 11.201(3)
_cell_length_c 11.779(3)
_cell_measurement_reflns_used 1024
_cell_measurement_temperature 200(2)
_cell_measurement_theta_max 28.37
_cell_measurement_theta_min 2.02
_cell_volume 1070.9(4)
_computing_structure_refinement 'SHELXL-97 (Sheldrick, 2008)'
_computing_structure_solution 'SHELXS-97 (Sheldrick, 2008)'
_diffrn_ambient_temperature 200(2)
_diffrn_measured_fraction_theta_full 0.966
_diffrn_measured_fraction_theta_max 0.966
_diffrn_radiation_monochromator graphite
_diffrn_radiation_source 'fine-focus sealed tube'
_diffrn_radiation_type MoK\a
_diffrn_radiation_wavelength 0.71073
_diffrn_reflns_av_R_equivalents 0.0319
_diffrn_reflns_av_sigmaI/netI 0.0479
_diffrn_reflns_limit_h_max 13
_diffrn_reflns_limit_h_min -13
_diffrn_reflns_limit_k_max 14
_diffrn_reflns_limit_k_min -14
_diffrn_reflns_limit_l_max 15
_diffrn_reflns_limit_l_min -15
_diffrn_reflns_number 13007
_diffrn_reflns_theta_full 28.37
_diffrn_reflns_theta_max 28.37
_diffrn_reflns_theta_min 2.02
_exptl_absorpt_coefficient_mu 0.101
_exptl_absorpt_correction_T_max 1.0
_exptl_absorpt_correction_T_min 0.72
_exptl_absorpt_correction_type multi-scan
_exptl_absorpt_process_details
;
absorption corrections were made based on correspondance of
equivalent intensities usingprogram SADABS (G. Sheldrick, Bruker 
Analytical X-ray Systems, Madison, WI)
;
_exptl_crystal_density_diffrn 1.270
_exptl_crystal_density_method 'not measured'
_exptl_crystal_F_000 432
_exptl_crystal_size_max 0.32
_exptl_crystal_size_mid 0.28
_exptl_crystal_size_min 0.24
_refine_diff_density_max 0.311
_refine_diff_density_min -0.196
_refine_diff_density_rms 0.042
_refine_ls_extinction_method none
_refine_ls_goodness_of_fit_ref 0.927
_refine_ls_hydrogen_treatment constr
_refine_ls_matrix_type full
_refine_ls_number_parameters 293
_refine_ls_number_reflns 5170
_refine_ls_number_restraints 0
_refine_ls_restrained_S_all 0.927
_refine_ls_R_factor_all 0.0981
_refine_ls_R_factor_gt 0.0586
_refine_ls_shift/su_max 0.000
_refine_ls_shift/su_mean 0.000
_refine_ls_structure_factor_coef Fsqd
_refine_ls_weighting_details 'calc w=1/[\s^2^(Fo^2^)+(0.0821P)^2^+0.0000P] where P=(Fo^2^+2Fc^2^)/3'
_refine_ls_weighting_scheme calc
_refine_ls_wR_factor_gt 0.1402
_refine_ls_wR_factor_ref 0.1594
_reflns_number_gt 3057
_reflns_number_total 5170
_reflns_threshold_expression >2sigma(I)
_cod_data_source_file nchem.1212-s2.cif
_cod_data_source_block mont01s
_cod_original_cell_volume 1071.0(4)
_cod_original_sg_symbol_H-M P-1
_cod_database_code 1508171

loop_
_symmetry_equiv_pos_as_xyz
'x, y, z'
'-x, -y, -z'

loop_
_atom_site_label
_atom_site_type_symbol
_atom_site_fract_x
_atom_site_fract_y
_atom_site_fract_z
_atom_site_U_iso_or_equiv
_atom_site_adp_type
_atom_site_occupancy
_atom_site_symmetry_multiplicity
_atom_site_calc_flag
_atom_site_refinement_flags
C1 C 0.5457(3) 0.7492(3) 0.5721(2) 0.0724(7) Uani 1 1 d .
C2 C 0.6219(2) 0.7183(2) 0.44540(19) 0.0508(5) Uani 1 1 d .
C3 C 0.6667(2) 0.8203(2) 0.3284(2) 0.0536(5) Uani 1 1 d .
H3 H 0.6506 0.9099 0.3283 0.064 Uiso 1 1 calc R
C4 C 0.7346(2) 0.79220(19) 0.21211(19) 0.0485(5) Uani 1 1 d .
H4 H 0.7664 0.8627 0.1321 0.058 Uiso 1 1 calc R
C5 C 0.75798(19) 0.66259(17) 0.20870(17) 0.0378(4) Uani 1 1 d .
C6 C 0.7125(2) 0.56248(19) 0.32679(19) 0.0490(5) Uani 1 1 d .
H6 H 0.7276 0.4730 0.3272 0.059 Uiso 1 1 calc R
C7 C 0.6456(2) 0.5889(2) 0.44456(19) 0.0564(5) Uani 1 1 d .
H7 H 0.6159 0.5180 0.5250 0.068 Uiso 1 1 calc R
C8 C 0.83265(19) 0.63381(18) 0.07993(17) 0.0384(4) Uani 1 1 d .
H8 H 0.8480 0.5337 0.0987 0.046 Uiso 1 1 calc R
C9 C 0.74225(19) 0.71899(18) -0.01836(17) 0.0384(4) Uani 1 1 d .
H9 H 0.7219 0.8192 -0.0342 0.046 Uiso 1 1 calc R
C10 C 0.5968(2) 0.6804(2) 0.03269(19) 0.0486(5) Uani 1 1 d .
H10A H 0.5465 0.6823 0.1243 0.058 Uiso 1 1 calc R
H10B H 0.6178 0.5850 0.0360 0.058 Uiso 1 1 calc R
C11 C 0.4930(2) 0.7761(2) -0.0523(2) 0.0533(5) Uani 1 1 d .
H11A H 0.4565 0.8676 -0.0418 0.064 Uiso 1 1 calc R
H11B H 0.5488 0.7883 -0.1467 0.064 Uiso 1 1 calc R
C12 C 0.3639(3) 0.7224(2) -0.0164(2) 0.0644(6) Uani 1 1 d .
H12A H 0.3998 0.6388 -0.0411 0.077 Uiso 1 1 calc R
H12B H 0.3189 0.6948 0.0809 0.077 Uiso 1 1 calc R
C13 C 0.2478(3) 0.8229(3) -0.0814(3) 0.0746(7) Uani 1 1 d .
H13A H 0.2062 0.9034 -0.0526 0.112 Uiso 1 1 calc R
H13B H 0.1695 0.7793 -0.0564 0.112 Uiso 1 1 calc R
H13C H 0.2913 0.8522 -0.1779 0.112 Uiso 1 1 calc R
C14 C 0.8314(2) 0.69109(18) -0.14759(18) 0.0399(4) Uani 1 1 d .
C15 C 0.9541(3) 0.7676(2) -0.3834(2) 0.0652(6) Uani 1 1 d .
H15A H 1.0535 0.7795 -0.4122 0.098 Uiso 1 1 calc R
H15B H 0.9044 0.8319 -0.4514 0.098 Uiso 1 1 calc R
H15C H 0.9608 0.6728 -0.3701 0.098 Uiso 1 1 calc R
C16 C 0.8474(2) 0.93305(18) -0.26519(17) 0.0402(4) Uani 1 1 d .
C17 C 0.9481(2) 0.9631(2) -0.24078(19) 0.0487(5) Uani 1 1 d .
H17 H 1.0275 0.8912 -0.2122 0.058 Uiso 1 1 calc R
C18 C 0.9348(2) 1.0975(2) -0.25759(19) 0.0509(5) Uani 1 1 d .
H18 H 1.0041 1.1177 -0.2395 0.061 Uiso 1 1 calc R
C19 C 0.8207(2) 1.20140(19) -0.30070(17) 0.0457(5) Uani 1 1 d .
C20 C 0.7172(2) 1.1703(2) -0.3222(2) 0.0502(5) Uani 1 1 d .
H20 H 0.6359 1.2413 -0.3483 0.060 Uiso 1 1 calc R
C21 C 0.7320(2) 1.03635(19) -0.30567(19) 0.0472(5) Uani 1 1 d .
H21 H 0.6622 1.0155 -0.3224 0.057 Uiso 1 1 calc R
C22 C 0.9096(3) 1.3765(2) -0.3145(2) 0.0712(7) Uani 1 1 d .
H22A H 0.9198 1.3269 -0.2247 0.107 Uiso 1 1 calc R
H22B H 0.8796 1.4760 -0.3314 0.107 Uiso 1 1 calc R
H22C H 1.0043 1.3533 -0.3792 0.107 Uiso 1 1 calc R
F1A F 0.5377(8) 0.6425(3) 0.6776(2) 0.1628(18) Uani 0.84 1 d P
F2A F 0.4128(4) 0.8257(7) 0.5769(4) 0.175(2) Uani 0.84 1 d P
F3A F 0.6055(6) 0.8213(7) 0.5872(4) 0.1620(16) Uani 0.84 1 d P
F1B F 0.6406(13) 0.6937(16) 0.6402(11) 0.067(3) Uani 0.16 1 d P
F2B F 0.4345(15) 0.6964(17) 0.6445(11) 0.065(3) Uani 0.16 1 d P
F3B F 0.501(2) 0.8667(8) 0.5602(10) 0.073(4) Uani 0.16 1 d P
N1 N 0.86999(17) 0.79549(15) -0.25888(14) 0.0444(4) Uani 1 1 d .
O1 O 0.97210(13) 0.66570(12) 0.01755(12) 0.0447(3) Uani 1 1 d .
H1 H 1.0346 0.6010 0.0534 0.067 Uiso 1 1 calc R
O2 O 0.86469(15) 0.57375(12) -0.15109(12) 0.0484(3) Uani 1 1 d .
O3 O 0.80067(17) 1.33777(14) -0.32635(14) 0.0614(4) Uani 1 1 d .

loop_
_atom_site_aniso_label
_atom_site_aniso_U_11
_atom_site_aniso_U_22
_atom_site_aniso_U_33
_atom_site_aniso_U_23
_atom_site_aniso_U_13
_atom_site_aniso_U_12
C1 0.083(2) 0.086(2) 0.0538(15) -0.0343(14) -0.0200(14) -0.0135(16)
C2 0.0564(13) 0.0571(12) 0.0438(11) -0.0226(10) -0.0176(9) -0.0094(10)
C3 0.0670(14) 0.0492(12) 0.0544(12) -0.0250(10) -0.0175(10) -0.0159(10)
C4 0.0615(13) 0.0450(11) 0.0440(11) -0.0149(9) -0.0132(9) -0.0207(10)
C5 0.0402(10) 0.0374(9) 0.0403(10) -0.0132(8) -0.0166(8) -0.0089(8)
C6 0.0610(13) 0.0386(10) 0.0467(11) -0.0134(9) -0.0187(10) -0.0100(9)
C7 0.0698(14) 0.0525(12) 0.0385(11) -0.0083(9) -0.0156(10) -0.0158(11)
C8 0.0415(10) 0.0367(9) 0.0407(9) -0.0147(8) -0.0119(8) -0.0116(8)
C9 0.0418(10) 0.0360(9) 0.0390(9) -0.0145(8) -0.0124(8) -0.0088(8)
C10 0.0465(11) 0.0582(12) 0.0453(11) -0.0191(9) -0.0114(9) -0.0177(9)
C11 0.0531(12) 0.0635(13) 0.0519(12) -0.0199(10) -0.0167(10) -0.0213(10)
C12 0.0616(14) 0.0801(16) 0.0571(13) -0.0139(11) -0.0190(11) -0.0324(12)
C13 0.0623(15) 0.0922(18) 0.0736(16) -0.0095(13) -0.0305(13) -0.0340(13)
C14 0.0397(10) 0.0407(10) 0.0446(10) -0.0197(8) -0.0172(8) -0.0039(8)
C15 0.0812(17) 0.0624(14) 0.0453(12) -0.0287(11) -0.0035(11) -0.0154(12)
C16 0.0461(11) 0.0398(10) 0.0345(9) -0.0130(8) -0.0097(8) -0.0123(8)
C17 0.0498(12) 0.0472(11) 0.0506(11) -0.0111(9) -0.0232(9) -0.0109(9)
C18 0.0599(13) 0.0536(12) 0.0500(11) -0.0149(9) -0.0241(10) -0.0193(10)
C19 0.0589(12) 0.0421(11) 0.0386(10) -0.0125(8) -0.0125(9) -0.0185(9)
C20 0.0502(12) 0.0434(11) 0.0582(12) -0.0161(9) -0.0226(10) -0.0071(9)
C21 0.0471(11) 0.0495(11) 0.0528(11) -0.0186(9) -0.0183(9) -0.0144(9)
C22 0.0914(18) 0.0629(14) 0.0756(16) -0.0268(12) -0.0170(14) -0.0395(13)
F1A 0.284(5) 0.095(2) 0.0400(13) -0.0213(13) -0.010(2) -0.022(3)
F2A 0.110(3) 0.286(6) 0.108(3) -0.134(4) -0.040(2) 0.060(3)
F3A 0.206(4) 0.254(5) 0.108(3) -0.119(3) -0.001(2) -0.118(4)
F1B 0.090(7) 0.075(7) 0.044(5) -0.023(5) -0.042(5) 0.000(6)
F2B 0.067(6) 0.090(8) 0.031(5) -0.018(5) 0.020(4) -0.054(6)
F3B 0.130(12) 0.015(3) 0.049(5) -0.026(3) -0.012(7) 0.009(5)
N1 0.0534(10) 0.0428(9) 0.0364(8) -0.0174(7) -0.0088(7) -0.0115(7)
O1 0.0405(7) 0.0451(8) 0.0495(8) -0.0156(6) -0.0149(6) -0.0102(6)
O2 0.0586(8) 0.0418(7) 0.0512(8) -0.0227(6) -0.0200(6) -0.0067(6)
O3 0.0840(11) 0.0463(8) 0.0643(9) -0.0168(7) -0.0284(8) -0.0215(8)

loop_
_atom_type_symbol
_atom_type_description
_atom_type_scat_dispersion_real
_atom_type_scat_dispersion_imag
_atom_type_scat_source
C C 0.0033 0.0016 'International Tables Vol C Tables 4.2.6.8 and 6.1.1.4'
H H 0.0000 0.0000 'International Tables Vol C Tables 4.2.6.8 and 6.1.1.4'
N N 0.0061 0.0033 'International Tables Vol C Tables 4.2.6.8 and 6.1.1.4'
O O 0.0106 0.0060 'International Tables Vol C Tables 4.2.6.8 and 6.1.1.4'
F F 0.0171 0.0103 'International Tables Vol C Tables 4.2.6.8 and 6.1.1.4'

loop_
_geom_angle_atom_site_label_1
_geom_angle_atom_site_label_2
_geom_angle_atom_site_label_3
_geom_angle
F3B C1 F1A 129.9(5)
F3B C1 F2B 106.1(9)
F1A C1 F2B 52.1(6)
F3B C1 F3A 53.0(9)
F1A C1 F3A 105.6(3)
F2B C1 F3A 133.4(5)
F3B C1 F2A 52.0(9)
F1A C1 F2A 107.2(4)
F2B C1 F2A 59.7(6)
F3A C1 F2A 102.7(4)
F3B C1 F1B 107.6(9)
F1A C1 F1B 56.6(6)
F2B C1 F1B 107.2(8)
F3A C1 F1B 57.2(6)
F2A C1 F1B 140.6(5)
F3B C1 C2 115.4(5)
F1A C1 C2 114.7(3)
F2B C1 C2 112.7(5)
F3A C1 C2 113.9(3)
F2A C1 C2 111.7(2)
F1B C1 C2 107.6(5)
C7 C2 C3 119.70(18)
C7 C2 C1 120.3(2)
C3 C2 C1 120.0(2)
C4 C3 C2 119.81(19)
C3 C4 C5 121.45(18)
C6 C5 C4 117.62(17)
C6 C5 C8 121.74(16)
C4 C5 C8 120.63(15)
C5 C6 C7 121.53(18)
C2 C7 C6 119.88(18)
O1 C8 C5 110.63(14)
O1 C8 C9 107.23(14)
C5 C8 C9 112.37(14)
C14 C9 C10 108.75(15)
C14 C9 C8 108.32(14)
C10 C9 C8 111.47(15)
C9 C10 C11 113.45(16)
C12 C11 C10 112.75(17)
C13 C12 C11 114.22(19)
O2 C14 N1 120.39(16)
O2 C14 C9 120.03(16)
N1 C14 C9 119.55(16)
C17 C16 C21 119.93(17)
C17 C16 N1 119.74(16)
C21 C16 N1 120.12(17)
C16 C17 C18 120.46(18)
C19 C18 C17 119.55(18)
O3 C19 C18 124.57(18)
O3 C19 C20 115.59(17)
C18 C19 C20 119.84(18)
C21 C20 C19 119.98(18)
C16 C21 C20 120.19(18)
F2B F1A F1B 124.8(8)
F2B F1A C1 64.2(5)
F1B F1A C1 62.8(5)
F3B F2A F2B 112.0(8)
F3B F2A C1 58.3(5)
F2B F2A C1 60.0(5)
F3B F3A F1B 116.9(8)
F3B F3A C1 57.9(5)
F1B F3A C1 62.1(5)
F1A F1B F3A 112.0(8)
F1A F1B C1 60.6(5)
F3A F1B C1 60.7(5)
F1A F2B F2A 118.3(8)
F1A F2B C1 63.7(6)
F2A F2B C1 60.3(5)
F2A F3B F3A 134.1(9)
F2A F3B C1 69.7(7)
F3A F3B C1 69.0(7)
C14 N1 C16 125.27(15)
C14 N1 C15 119.03(16)
C16 N1 C15 115.44(15)
C19 O3 C22 117.88(17)

loop_
_geom_bond_atom_site_label_1
_geom_bond_atom_site_label_2
_geom_bond_distance
C1 F3B 1.173(8)
C1 F1A 1.284(3)
C1 F2B 1.289(9)
C1 F3A 1.293(4)
C1 F2A 1.293(4)
C1 F1B 1.310(9)
C1 C2 1.496(3)
C2 C7 1.377(3)
C2 C3 1.378(3)
C3 C4 1.371(3)
C4 C5 1.392(2)
C5 C6 1.376(2)
C5 C8 1.506(2)
C6 C7 1.378(3)
C8 O1 1.423(2)
C8 C9 1.528(2)
C9 C14 1.515(2)
C9 C10 1.524(3)
C10 C11 1.526(3)
C11 C12 1.499(3)
C12 C13 1.491(3)
C14 O2 1.237(2)
C14 N1 1.345(2)
C15 N1 1.463(2)
C16 C17 1.371(3)
C16 C21 1.371(2)
C16 N1 1.437(2)
C17 C18 1.386(3)
C18 C19 1.376(3)
C19 O3 1.364(2)
C19 C20 1.385(3)
C20 C21 1.377(2)
C22 O3 1.426(3)
F1A F2B 1.130(14)
F1A F1B 1.229(13)
F2A F3B 1.087(17)
F2A F2B 1.284(12)
F3A F3B 1.106(18)
F3A F1B 1.246(12)

loop_
_geom_torsion_atom_site_label_1
_geom_torsion_atom_site_label_2
_geom_torsion_atom_site_label_3
_geom_torsion_atom_site_label_4
_geom_torsion
F3B C1 C2 C7 -163.8(13)
F1A C1 C2 C7 15.5(5)
F2B C1 C2 C7 -41.8(10)
F3A C1 C2 C7 137.4(4)
F2A C1 C2 C7 -106.8(5)
F1B C1 C2 C7 76.1(9)
F3B C1 C2 C3 15.2(13)
F1A C1 C2 C3 -165.5(5)
F2B C1 C2 C3 137.2(10)
F3A C1 C2 C3 -43.7(5)
F2A C1 C2 C3 72.2(5)
F1B C1 C2 C3 -104.9(9)
C7 C2 C3 C4 -0.1(3)
C1 C2 C3 C4 -179.0(2)
C2 C3 C4 C5 0.9(3)
C3 C4 C5 C6 -1.0(3)
C3 C4 C5 C8 179.95(17)
C4 C5 C6 C7 0.3(3)
C8 C5 C6 C7 179.32(18)
C3 C2 C7 C6 -0.6(3)
C1 C2 C7 C6 178.3(2)
C5 C6 C7 C2 0.5(3)
C6 C5 C8 O1 -123.89(17)
C4 C5 C8 O1 55.1(2)
C6 C5 C8 C9 116.30(19)
C4 C5 C8 C9 -64.7(2)
O1 C8 C9 C14 53.93(18)
C5 C8 C9 C14 175.70(14)
O1 C8 C9 C10 173.54(14)
C5 C8 C9 C10 -64.69(19)
C14 C9 C10 C11 -68.8(2)
C8 C9 C10 C11 171.84(15)
C9 C10 C11 C12 169.26(17)
C10 C11 C12 C13 170.4(2)
C10 C9 C14 O2 -58.3(2)
C8 C9 C14 O2 63.0(2)
C10 C9 C14 N1 119.75(18)
C8 C9 C14 N1 -118.94(17)
C21 C16 C17 C18 -0.4(3)
N1 C16 C17 C18 174.41(16)
C16 C17 C18 C19 -0.8(3)
C17 C18 C19 O3 -176.92(17)
C17 C18 C19 C20 2.4(3)
O3 C19 C20 C21 176.67(17)
C18 C19 C20 C21 -2.7(3)
C17 C16 C21 C20 0.1(3)
N1 C16 C21 C20 -174.69(17)
C19 C20 C21 C16 1.4(3)
F3B C1 F1A F2B 78.8(14)
F3A C1 F1A F2B 133.4(6)
F2A C1 F1A F2B 24.3(6)
F1B C1 F1A F2B 164.2(8)
C2 C1 F1A F2B -100.4(6)
F3B C1 F1A F1B -85.3(14)
F2B C1 F1A F1B -164.2(8)
F3A C1 F1A F1B -30.8(6)
F2A C1 F1A F1B -139.9(6)
C2 C1 F1A F1B 95.4(6)
F1A C1 F2A F3B 127.6(7)
F2B C1 F2A F3B 149.7(8)
F3A C1 F2A F3B 16.6(7)
F1B C1 F2A F3B 69.7(13)
C2 C1 F2A F3B -105.9(7)
F3B C1 F2A F2B -149.7(8)
F1A C1 F2A F2B -22.1(6)
F3A C1 F2A F2B -133.2(6)
F1B C1 F2A F2B -80.1(13)
C2 C1 F2A F2B 104.3(6)
F1A C1 F3A F3B -128.6(7)
F2B C1 F3A F3B -76.4(12)
F2A C1 F3A F3B -16.3(7)
F1B C1 F3A F3B -159.2(9)
C2 C1 F3A F3B 104.7(7)
F3B C1 F3A F1B 159.2(9)
F1A C1 F3A F1B 30.6(6)
F2B C1 F3A F1B 82.8(11)
F2A C1 F3A F1B 142.8(6)
C2 C1 F3A F1B -96.1(6)
F2B F1A F1B F3A 16.1(11)
C1 F1A F1B F3A 33.5(5)
F2B F1A F1B C1 -17.4(8)
F3B F3A F1B F1A -13.8(11)
C1 F3A F1B F1A -33.5(5)
F3B F3A F1B C1 19.7(8)
F3B C1 F1B F1A 126.7(7)
F2B C1 F1B F1A 13.0(7)
F3A C1 F1B F1A 144.0(6)
F2A C1 F1B F1A 75.9(11)
C2 C1 F1B F1A -108.4(4)
F3B C1 F1B F3A -17.3(8)
F1A C1 F1B F3A -144.0(6)
F2B C1 F1B F3A -131.0(6)
F2A C1 F1B F3A -68.2(12)
C2 C1 F1B F3A 107.5(4)
F1B F1A F2B F2A -9.5(12)
C1 F1A F2B F2A -26.7(6)
F1B F1A F2B C1 17.2(8)
F3B F2A F2B F1A 0.1(11)
C1 F2A F2B F1A 27.6(6)
F3B F2A F2B C1 -27.5(7)
F3B C1 F2B F1A -128.5(8)
F3A C1 F2B F1A -74.6(10)
F2A C1 F2B F1A -152.9(7)
F1B C1 F2B F1A -13.8(7)
C2 C1 F2B F1A 104.4(5)
F3B C1 F2B F2A 24.4(8)
F1A C1 F2B F2A 152.9(7)
F3A C1 F2B F2A 78.3(9)
F1B C1 F2B F2A 139.1(6)
C2 C1 F2B F2A -102.7(4)
F2B F2A F3B F3A 1.1(15)
C1 F2A F3B F3A -27.0(10)
F2B F2A F3B C1 28.1(7)
F1B F3A F3B F2A 6.5(16)
C1 F3A F3B F2A 27.1(10)
F1B F3A F3B C1 -20.6(8)
F1A C1 F3B F2A -80.6(12)
F2B C1 F3B F2A -26.9(8)
F3A C1 F3B F2A -159.6(8)
F1B C1 F3B F2A -141.4(7)
C2 C1 F3B F2A 98.6(6)
F1A C1 F3B F3A 79.0(11)
F2B C1 F3B F3A 132.7(7)
F2A C1 F3B F3A 159.6(8)
F1B C1 F3B F3A 18.3(8)
C2 C1 F3B F3A -101.8(6)
O2 C14 N1 C16 -174.97(16)
C9 C14 N1 C16 7.0(3)
O2 C14 N1 C15 -1.1(3)
C9 C14 N1 C15 -179.08(17)
C17 C16 N1 C14 84.1(2)
C21 C16 N1 C14 -101.1(2)
C17 C16 N1 C15 -90.0(2)
C21 C16 N1 C15 84.8(2)
C18 C19 O3 C22 3.5(3)
C20 C19 O3 C22 -175.86(17)
